data_7711417
loop_
_publ_author_name
'Zhu, Xiancui'
'He, Jinqiang'
'Yang, Yuanqing'
'Zhou, Shuangliu'
'Wei, Yun'
'Wang, Shaowu'

_publ_section_title
;
 Synthesis of rare-earth metal complexes with a morpholine-functionalized
 \b-diketiminato ligand and their catalytic activities towards C-O and C-N
 bond formation.
;
_journal_issue 35
_journal_name_full 'Dalton transactions (Cambridge, England : 2003)'
_journal_page_first 13227
_journal_page_last 13235
_journal_paper_doi 10.1039/d2dt02053j
_journal_volume 51
_journal_year 2022
_chemical_formula_moiety 'C31 H58 N3 O Si2 Y'
_chemical_formula_sum 'C31 H58 N3 O Si2 Y'
_chemical_formula_weight 633.89
_space_group_crystal_system monoclinic
_space_group_IT_number 14
_space_group_name_Hall '-P 2yn'
_space_group_name_H-M_alt 'P 1 21/n 1'
_atom_sites_solution_hydrogens geom
_atom_sites_solution_primary dual
_audit_block_doi 10.5517/ccdc.csd.cc2c79rp
_audit_creation_date 2021-07-17
_audit_creation_method
;
Olex2 1.2
(compiled 2018.05.29 svn.r3508 for OlexSys, GUI svn.r5506)
;
_audit_update_record
;
2022-06-25 deposited with the CCDC.	2022-08-23 downloaded from the CCDC.
;
_cell_angle_alpha 90
_cell_angle_beta 99.326(3)
_cell_angle_gamma 90
_cell_formula_units_Z 4
_cell_length_a 11.519(2)
_cell_length_b 17.466(3)
_cell_length_c 19.217(4)
_cell_measurement_reflns_used 7138
_cell_measurement_temperature 293(2)
_cell_measurement_theta_max 22.966
_cell_measurement_theta_min 2.259
_cell_volume 3815.2(12)
_computing_cell_refinement 'SAINT v8.34A (Bruker, 2013)'
_computing_data_reduction 'SAINT v8.34A (Bruker, 2013)'
_computing_molecular_graphics 'Olex2 (Dolomanov et al., 2009)'
_computing_publication_material 'Olex2 (Dolomanov et al., 2009)'
_computing_structure_refinement 'ShelXL (Sheldrick, 2015)'
_computing_structure_solution 'ShelXT (Sheldrick, 2015)'
_diffrn_ambient_temperature 293.15
_diffrn_measured_fraction_theta_full 1.000
_diffrn_measured_fraction_theta_max 1.000
_diffrn_measurement_device_type 'Bruker APEX-II CCD'
_diffrn_measurement_method '\f and \w scans'
_diffrn_radiation_type MoK\a
_diffrn_radiation_wavelength 0.71073
_diffrn_reflns_av_R_equivalents 0.1611
_diffrn_reflns_av_unetI/netI 0.1004
_diffrn_reflns_Laue_measured_fraction_full 1.000
_diffrn_reflns_Laue_measured_fraction_max 1.000
_diffrn_reflns_limit_h_max 13
_diffrn_reflns_limit_h_min -13
_diffrn_reflns_limit_k_max 20
_diffrn_reflns_limit_k_min -20
_diffrn_reflns_limit_l_max 21
_diffrn_reflns_limit_l_min -22
_diffrn_reflns_number 27593
_diffrn_reflns_point_group_measured_fraction_full 1.000
_diffrn_reflns_point_group_measured_fraction_max 1.000
_diffrn_reflns_theta_full 25.000
_diffrn_reflns_theta_max 25.000
_diffrn_reflns_theta_min 1.585
_diffrn_standards_number 0
_exptl_absorpt_coefficient_mu 1.615
_exptl_absorpt_correction_type none
_exptl_crystal_colour colourless
_exptl_crystal_colour_primary colourless
_exptl_crystal_density_diffrn 1.104
_exptl_crystal_description block
_exptl_crystal_F_000 1360
_exptl_crystal_size_max 0.22
_exptl_crystal_size_mid 0.21
_exptl_crystal_size_min 0.2
_refine_diff_density_max 0.883
_refine_diff_density_min -0.730
_refine_diff_density_rms 0.078
_refine_ls_extinction_method none
_refine_ls_goodness_of_fit_ref 1.049
_refine_ls_hydrogen_treatment constr
_refine_ls_matrix_type full
_refine_ls_number_parameters 425
_refine_ls_number_reflns 6733
_refine_ls_number_restraints 201
_refine_ls_restrained_S_all 1.059
_refine_ls_R_factor_all 0.1169
_refine_ls_R_factor_gt 0.0722
_refine_ls_shift/su_max 0.001
_refine_ls_shift/su_mean 0.000
_refine_ls_structure_factor_coef Fsqd
_refine_ls_weighting_details 'w=1/[\s^2^(Fo^2^)+(0.0790P)^2^+4.8535P] where P=(Fo^2^+2Fc^2^)/3'
_refine_ls_weighting_scheme calc
_refine_ls_wR_factor_gt 0.1703
_refine_ls_wR_factor_ref 0.2042
_reflns_Friedel_coverage 0.000
_reflns_number_gt 4398
_reflns_number_total 6733
_reflns_threshold_expression 'I > 2\s(I)'
_cod_data_source_file d2dt02053j2.cif
_cod_data_source_block 2Y
_cod_database_code 7711417
_shelx_shelxl_version_number 2018/3
_shelx_space_group_comment
;
The symmetry employed for this shelxl refinement is uniquely defined
by the following loop, which should always be used as a source of
symmetry information in preference to the above space-group names.
They are only intended as comments.
;
_shelx_estimated_absorpt_t_max 0.738
_shelx_estimated_absorpt_t_min 0.718
_olex2_refinement_description
;
1. Fixed Uiso
 At 1.2 times of:
  All C(H) groups, All C(H,H) groups
 At 1.5 times of:
  All C(H,H,H) groups
2. Restrained distances
 C30A-Si2 = Si2-C31A
 1.9 with sigma of 0.02
 C30A-Si2 = Si2-C29
 1.9 with sigma of 0.02
 C31A-Si2 = Si2-C29
 1.9 with sigma of 0.02
 C25A-Si1 = Si1-C27A
 1.9 with sigma of 0.02
 C27A-Si1 = Si1-C26A
 1.9 with sigma of 0.02
 C26A-Si1 = Si1-C25A
 1.9 with sigma of 0.02
 C27A-Si1 = Si1-C24'
 1.9 with sigma of 0.02
 C25A-Si1 = Si1-C24'
 1.9 with sigma of 0.02
 C26A-Si1 = Si1-C24'
 1.9 with sigma of 0.02
 C30A-C31A
 3.103 with sigma of 0.04
 C30A-C29
 3.103 with sigma of 0.04
 C31A-C29
 3.103 with sigma of 0.04
 C25A-C27A
 3.103 with sigma of 0.04
 C27A-C26A
 3.103 with sigma of 0.04
 C26A-C25A
 3.103 with sigma of 0.04
 C27A-C24'
 3.103 with sigma of 0.04
 C25A-C24'
 3.103 with sigma of 0.04
 C26A-C24'
 3.103 with sigma of 0.04
 Si2-C30 \\sim Si2-C30A
 with sigma of 0.02
 Si2-C31 \\sim Si2-C31A
 with sigma of 0.02
 Si2-C0AA \\sim Si2-C29
 with sigma of 0.02
 Y1-C24' \\sim Y1-C24
 with sigma of 0.02
 Si1-C24' \\sim Si1-C24
 with sigma of 0.02
 C26-C24 \\sim C25-C24 \\sim C27-C24
 with sigma of 0.02
3. Uiso/Uaniso restraints and constraints
Uanis(C29) \\sim Ueq, Uanis(C0AA) \\sim Ueq, Uanis(C30A) \\sim Ueq, Uanis(C25)
\\sim Ueq, Uanis(C12) \\sim Ueq, Uanis(C11) \\sim Ueq, Uanis(C27) \\sim Ueq,
Uanis(C26) \\sim Ueq, Uanis(C27A) \\sim Ueq: with sigma of 0.001 and sigma for
terminal atoms of 0.002
Uanis(C25A) \\sim Ueq, Uanis(C26A) \\sim Ueq, Uanis(C24') \\sim Ueq, Uanis(C30)
\\sim Ueq, Uanis(C31A) \\sim Ueq: with sigma of 0.001 and sigma for terminal
atoms of 0.002
4. Rigid body (RIGU) restrains
 Si2, C0AA, C30, C31, C29, C31A, C30A
 with sigma for 1-2 distances of 0.001 and sigma for 1-3 distances of 0.002
 Si1, C24, C27, C25, C26, C24', C27A, C25A, C26A
 with sigma for 1-2 distances of 0.001 and sigma for 1-3 distances of 0.002
5. Others
 Sof(C29)=Sof(H29A)=Sof(H29B)=Sof(H29C)=Sof(C31A)=Sof(H31D)=Sof(H31E)=
 Sof(H31F)=Sof(C30A)=Sof(H30D)=Sof(H30E)=Sof(H30F)=Sof(C24')=Sof(H24C)=
 Sof(H24D)=Sof(C27A)=Sof(H27D)=Sof(H27E)=Sof(H27F)=Sof(C25A)=Sof(H25D)=
 Sof(H25E)=Sof(H25F)=Sof(C26A)=Sof(H26D)=Sof(H26E)=Sof(H26F)=1-FVAR(1)
 Sof(C24)=Sof(H24A)=Sof(H24B)=Sof(C27)=Sof(H27A)=Sof(H27B)=Sof(H27C)=Sof(C0AA)=
 Sof(H0AA)=Sof(H0AB)=Sof(H0AC)=Sof(C30)=Sof(H30A)=Sof(H30B)=Sof(H30C)=Sof(C25)=
 Sof(H25A)=Sof(H25B)=Sof(H25C)=Sof(C26)=Sof(H26A)=Sof(H26B)=Sof(H26C)=Sof(C31)=
 Sof(H31A)=Sof(H31B)=Sof(H31C)=FVAR(1)
6.a Ternary CH refined with riding coordinates:
 C10(H10), C2(H2)
6.b Secondary CH2 refined with riding coordinates:
 C28(H28A,H28B), C18(H18A,H18B), C19(H19A,H19B), C21(H21A,H21B), C20(H20A,
 H20B), C22(H22A,H22B), C23(H23A,H23B), C24(H24A,H24B), C24'(H24C,H24D)
6.c Aromatic/amide H refined with riding coordinates:
 C7(H7), C6(H6), C15(H15), C5(H5)
6.d Idealised Me refined as rotating group:
 C13(H13A,H13B,H13C), C1(H1A,H1B,H1C), C17(H17A,H17B,H17C), C3(H3A,H3B,H3C),
 C27(H27A,H27B,H27C), C11(H11A,H11B,H11C), C0AA(H0AA,H0AB,H0AC), C12(H12A,H12B,
 H12C), C30(H30A,H30B,H30C), C25(H25A,H25B,H25C), C26(H26A,H26B,H26C), C31(H31A,
 H31B,H31C), C29(H29A,H29B,H29C), C31A(H31D,H31E,H31F), C30A(H30D,H30E,H30F),
 C27A(H27D,H27E,H27F), C25A(H25D,H25E,H25F), C26A(H26D,H26E,H26F)
;
_olex2_submission_special_instructions 'No special instructions were received'

loop_
_space_group_symop_operation_xyz
'x, y, z'
'-x+1/2, y+1/2, -z+1/2'
'-x, -y, -z'
'x-1/2, -y-1/2, z-1/2'

loop_
_atom_site_label
_atom_site_type_symbol
_atom_site_fract_x
_atom_site_fract_y
_atom_site_fract_z
_atom_site_U_iso_or_equiv
_atom_site_adp_type
_atom_site_occupancy
_atom_site_site_symmetry_order
_atom_site_calc_flag
_atom_site_refinement_flags_posn
_atom_site_refinement_flags_adp
_atom_site_refinement_flags_occupancy
_atom_site_disorder_assembly
_atom_site_disorder_group
Y1 Y 0.51499(4) 0.38935(3) 0.27537(3) 0.0515(2) Uani 1 1 d D . . . .
Si1 Si 0.26490(19) 0.37724(13) 0.39728(11) 0.0880(6) Uani 1 1 d D U . . .
Si2 Si 0.5365(2) 0.24776(12) 0.12459(10) 0.0895(7) Uani 1 1 d D U . . .
N1 N 0.4601(4) 0.4950(2) 0.2018(2) 0.0519(11) Uani 1 1 d . . . . .
C28 C 0.4692(6) 0.2842(3) 0.1978(3) 0.0717(17) Uani 1 1 d . . . . .
H28A H 0.469169 0.240536 0.228945 0.086 Uiso 1 1 calc R . . . .
H28B H 0.387515 0.292353 0.177351 0.086 Uiso 1 1 calc R . . . .
C9 C 0.3485(5) 0.5308(3) 0.2022(3) 0.0527(13) Uani 1 1 d . . . . .
C8 C 0.3425(6) 0.5894(3) 0.2515(4) 0.0699(17) Uani 1 1 d . . . . .
N2 N 0.6926(4) 0.4507(3) 0.2800(3) 0.0753(15) Uani 1 1 d . . . . .
C14 C 0.5294(5) 0.5192(3) 0.1572(3) 0.0645(16) Uani 1 1 d . . . . .
C4 C 0.2457(5) 0.5053(3) 0.1588(3) 0.0585(14) Uani 1 1 d . . . . .
C7 C 0.2349(7) 0.6214(4) 0.2567(4) 0.084(2) Uani 1 1 d . . . . .
H7 H 0.230202 0.660700 0.288825 0.101 Uiso 1 1 calc R . . . .
N3 N 0.6691(5) 0.3296(3) 0.3742(3) 0.0694(14) Uani 1 1 d . . . . .
O1 O 0.6593(5) 0.1657(3) 0.3927(3) 0.1101(18) Uani 1 1 d . . . . .
C10 C 0.4541(8) 0.6201(4) 0.2972(5) 0.106(3) Uani 1 1 d . . . . .
H10 H 0.517346 0.582415 0.298310 0.127 Uiso 1 1 calc R . . . .
C16 C 0.7250(5) 0.4759(4) 0.2207(5) 0.081(2) Uani 1 1 d . . . . .
C6 C 0.1351(6) 0.5956(4) 0.2150(5) 0.089(2) Uani 1 1 d . . . . .
H6 H 0.062760 0.616763 0.219907 0.107 Uiso 1 1 calc R . . . .
C2 C 0.2460(6) 0.4429(4) 0.1034(3) 0.0721(17) Uani 1 1 d . . . . .
H2 H 0.327307 0.425196 0.105817 0.087 Uiso 1 1 calc R . . . .
C15 C 0.6482(6) 0.5014(4) 0.1637(4) 0.0778(19) Uani 1 1 d . . . . .
H15 H 0.680592 0.507904 0.122797 0.093 Uiso 1 1 calc R . . . .
C5 C 0.1398(5) 0.5396(4) 0.1664(4) 0.0761(18) Uani 1 1 d . . . . .
H5 H 0.070939 0.523978 0.137770 0.091 Uiso 1 1 calc R . . . .
C13 C 0.4817(7) 0.5718(4) 0.0975(4) 0.095(2) Uani 1 1 d . . . . .
H13A H 0.431213 0.543506 0.061953 0.142 Uiso 1 1 calc GR . . . .
H13B H 0.545750 0.593251 0.077650 0.142 Uiso 1 1 calc GR . . . .
H13C H 0.437773 0.612265 0.114881 0.142 Uiso 1 1 calc GR . . . .
C1 C 0.1721(7) 0.3748(4) 0.1177(5) 0.097(2) Uani 1 1 d . . . . .
H1A H 0.194879 0.358522 0.165671 0.145 Uiso 1 1 calc GR . . . .
H1B H 0.184085 0.333647 0.086501 0.145 Uiso 1 1 calc GR . . . .
H1C H 0.090552 0.389044 0.109959 0.145 Uiso 1 1 calc GR . . . .
C18 C 0.7819(7) 0.4419(5) 0.3443(5) 0.105(3) Uani 1 1 d . . . . .
H18A H 0.810914 0.491764 0.361214 0.126 Uiso 1 1 calc R . . . .
H18B H 0.847790 0.412003 0.333677 0.126 Uiso 1 1 calc R . . . .
C19 C 0.7261(8) 0.4023(5) 0.3996(4) 0.100(3) Uani 1 1 d . . . . .
H19A H 0.785730 0.392097 0.440273 0.120 Uiso 1 1 calc R . . . .
H19B H 0.667812 0.435948 0.414529 0.120 Uiso 1 1 calc R . . . .
C21 C 0.7035(7) 0.1994(4) 0.3352(4) 0.094(2) Uani 1 1 d . . . . .
H21A H 0.639849 0.204088 0.295634 0.113 Uiso 1 1 calc R . . . .
H21B H 0.762390 0.165709 0.320911 0.113 Uiso 1 1 calc R . . . .
C20 C 0.7562(6) 0.2754(4) 0.3516(4) 0.085(2) Uani 1 1 d . . . . .
H20A H 0.783906 0.295709 0.310258 0.101 Uiso 1 1 calc R . . . .
H20B H 0.823366 0.270618 0.388970 0.101 Uiso 1 1 calc R . . . .
C17 C 0.8554(6) 0.4827(6) 0.2157(6) 0.132(4) Uani 1 1 d . . . . .
H17A H 0.892562 0.517056 0.251552 0.197 Uiso 1 1 calc GR . . . .
H17B H 0.864022 0.502184 0.170121 0.197 Uiso 1 1 calc GR . . . .
H17C H 0.891636 0.433202 0.222374 0.197 Uiso 1 1 calc GR . . . .
C22 C 0.5750(8) 0.2153(5) 0.4123(4) 0.100(3) Uani 1 1 d . . . . .
H22A H 0.542888 0.192819 0.451239 0.120 Uiso 1 1 calc R . . . .
H22B H 0.511199 0.220951 0.372999 0.120 Uiso 1 1 calc R . . . .
C23 C 0.6237(7) 0.2921(5) 0.4336(3) 0.093(2) Uani 1 1 d . . . . .
H23A H 0.562611 0.323652 0.448189 0.112 Uiso 1 1 calc R . . . .
H23B H 0.686766 0.286949 0.473381 0.112 Uiso 1 1 calc R . . . .
C3 C 0.2048(8) 0.4736(6) 0.0286(4) 0.119(3) Uani 1 1 d . . . . .
H3A H 0.120780 0.479013 0.020676 0.179 Uiso 1 1 calc GR . . . .
H3B H 0.227475 0.438465 -0.005208 0.179 Uiso 1 1 calc GR . . . .
H3C H 0.240459 0.522560 0.023510 0.179 Uiso 1 1 calc GR . . . .
C24 C 0.3967(10) 0.4168(6) 0.3645(6) 0.095(3) Uani 0.663(9) 1 d D U P A 1
H24A H 0.454764 0.418555 0.407090 0.115 Uiso 0.663(9) 1 calc R . P A 1
H24B H 0.374467 0.469738 0.354740 0.115 Uiso 0.663(9) 1 calc R . P A 1
C27 C 0.2895(18) 0.2827(9) 0.4391(10) 0.144(5) Uani 0.663(9) 1 d D U P A 1
H27A H 0.371103 0.277346 0.459035 0.216 Uiso 0.663(9) 1 calc GR . P A 1
H27B H 0.267975 0.243461 0.404459 0.216 Uiso 0.663(9) 1 calc GR . P A 1
H27C H 0.242345 0.277913 0.475756 0.216 Uiso 0.663(9) 1 calc GR . P A 1
C11 C 0.4913(11) 0.6946(7) 0.2665(7) 0.172(5) Uani 1 1 d . U . . .
H11A H 0.516778 0.684522 0.222240 0.257 Uiso 1 1 calc GR . . . .
H11B H 0.554857 0.716981 0.298584 0.257 Uiso 1 1 calc GR . . . .
H11C H 0.425958 0.729374 0.259324 0.257 Uiso 1 1 calc GR . . . .
C0AA C 0.6954(11) 0.2347(10) 0.1456(8) 0.134(5) Uani 0.663(9) 1 d D U P A 1
H0AA H 0.732467 0.283358 0.156917 0.201 Uiso 0.663(9) 1 calc GR . P A 1
H0AB H 0.723871 0.213053 0.105624 0.201 Uiso 0.663(9) 1 calc GR . P A 1
H0AC H 0.713485 0.200868 0.185203 0.201 Uiso 0.663(9) 1 calc GR . P A 1
C12 C 0.4365(12) 0.6379(7) 0.3727(7) 0.174(5) Uani 1 1 d . U . . .
H12A H 0.379959 0.678328 0.372183 0.262 Uiso 1 1 calc GR . . . .
H12B H 0.510012 0.653490 0.399906 0.262 Uiso 1 1 calc GR . . . .
H12C H 0.408434 0.592891 0.393424 0.262 Uiso 1 1 calc GR . . . .
C30 C 0.4942(13) 0.3121(8) 0.0468(6) 0.107(4) Uani 0.663(9) 1 d D U P A 1
H30A H 0.410578 0.319871 0.039115 0.161 Uiso 0.663(9) 1 calc GR . P A 1
H30B H 0.516890 0.288895 0.005760 0.161 Uiso 0.663(9) 1 calc GR . P A 1
H30C H 0.533356 0.360441 0.055646 0.161 Uiso 0.663(9) 1 calc GR . P A 1
C25 C 0.1375(14) 0.3802(10) 0.3217(11) 0.165(6) Uani 0.663(9) 1 d D U P A 1
H25A H 0.068333 0.359986 0.337033 0.248 Uiso 0.663(9) 1 calc GR . P A 1
H25B H 0.156071 0.349891 0.283286 0.248 Uiso 0.663(9) 1 calc GR . P A 1
H25C H 0.123303 0.432148 0.306371 0.248 Uiso 0.663(9) 1 calc GR . P A 1
C26 C 0.2203(16) 0.4365(10) 0.4661(9) 0.156(5) Uani 0.663(9) 1 d D U P A 1
H26A H 0.186380 0.404770 0.498363 0.234 Uiso 0.663(9) 1 calc GR . P A 1
H26B H 0.163171 0.473339 0.445290 0.234 Uiso 0.663(9) 1 calc GR . P A 1
H26C H 0.287698 0.462681 0.491087 0.234 Uiso 0.663(9) 1 calc GR . P A 1
C31 C 0.4713(14) 0.1501(7) 0.0948(7) 0.120(5) Uani 0.663(9) 1 d D U P A 1
H31A H 0.485865 0.114616 0.133431 0.180 Uiso 0.663(9) 1 calc GR . P A 1
H31B H 0.507399 0.131513 0.056423 0.180 Uiso 0.663(9) 1 calc GR . P A 1
H31C H 0.388079 0.155074 0.079692 0.180 Uiso 0.663(9) 1 calc GR . P A 1
C29 C 0.6845(17) 0.2983(17) 0.1271(17) 0.148(9) Uani 0.337(9) 1 d D U P A 2
H29A H 0.671860 0.348121 0.106175 0.222 Uiso 0.337(9) 1 calc GR . P A 2
H29B H 0.733325 0.268685 0.101166 0.222 Uiso 0.337(9) 1 calc GR . P A 2
H29C H 0.722638 0.303345 0.175112 0.222 Uiso 0.337(9) 1 calc GR . P A 2
C31A C 0.602(3) 0.1471(10) 0.1353(18) 0.157(9) Uani 0.337(9) 1 d D U P A 2
H31D H 0.684625 0.150509 0.152827 0.235 Uiso 0.337(9) 1 calc GR . P A 2
H31E H 0.589949 0.121664 0.090418 0.235 Uiso 0.337(9) 1 calc GR . P A 2
H31F H 0.563932 0.118671 0.167957 0.235 Uiso 0.337(9) 1 calc GR . P A 2
C30A C 0.456(3) 0.264(2) 0.0327(9) 0.159(9) Uani 0.337(9) 1 d D U P A 2
H30D H 0.405790 0.220615 0.018477 0.238 Uiso 0.337(9) 1 calc GR . P A 2
H30E H 0.511215 0.269763 0.000952 0.238 Uiso 0.337(9) 1 calc GR . P A 2
H30F H 0.408366 0.309190 0.031827 0.238 Uiso 0.337(9) 1 calc GR . P A 2
C24' C 0.3403(18) 0.3818(15) 0.3195(9) 0.115(7) Uani 0.337(9) 1 d D U P A 2
H24C H 0.298566 0.424602 0.294798 0.138 Uiso 0.337(9) 1 calc R . P A 2
H24D H 0.305954 0.337164 0.293954 0.138 Uiso 0.337(9) 1 calc R . P A 2
C27A C 0.1048(12) 0.4063(16) 0.3749(16) 0.135(7) Uani 0.337(9) 1 d D U P A 2
H27D H 0.085252 0.439839 0.410865 0.203 Uiso 0.337(9) 1 calc GR . P A 2
H27E H 0.056037 0.361421 0.372300 0.203 Uiso 0.337(9) 1 calc GR . P A 2
H27F H 0.091832 0.432213 0.330315 0.203 Uiso 0.337(9) 1 calc GR . P A 2
C25A C 0.334(2) 0.4291(15) 0.4804(10) 0.134(7) Uani 0.337(9) 1 d D U P A 2
H25D H 0.299127 0.478968 0.481481 0.202 Uiso 0.337(9) 1 calc GR . P A 2
H25E H 0.416925 0.434223 0.480833 0.202 Uiso 0.337(9) 1 calc GR . P A 2
H25F H 0.320350 0.400386 0.520909 0.202 Uiso 0.337(9) 1 calc GR . P A 2
C26A C 0.259(3) 0.2689(7) 0.4154(16) 0.124(7) Uani 0.337(9) 1 d D U P A 2
H26D H 0.309833 0.257047 0.458709 0.186 Uiso 0.337(9) 1 calc GR . P A 2
H26E H 0.283952 0.241166 0.377377 0.186 Uiso 0.337(9) 1 calc GR . P A 2
H26F H 0.179653 0.254524 0.419222 0.186 Uiso 0.337(9) 1 calc GR . P A 2

loop_
_atom_site_aniso_label
_atom_site_aniso_U_11
_atom_site_aniso_U_22
_atom_site_aniso_U_33
_atom_site_aniso_U_23
_atom_site_aniso_U_13
_atom_site_aniso_U_12
Y1 0.0413(3) 0.0580(3) 0.0575(3) 0.0059(3) 0.0153(2) 0.0030(3)
Si1 0.0709(13) 0.1211(17) 0.0800(13) -0.0030(11) 0.0363(10) 0.0079(12)
Si2 0.1253(19) 0.0795(13) 0.0611(11) 0.0030(9) 0.0078(11) 0.0159(13)
N1 0.042(2) 0.049(2) 0.066(3) 0.006(2) 0.015(2) 0.003(2)
C28 0.076(4) 0.065(4) 0.071(4) 0.007(3) 0.003(3) 0.006(3)
C9 0.043(3) 0.051(3) 0.067(3) 0.004(3) 0.017(3) 0.004(3)
C8 0.058(4) 0.059(4) 0.090(5) -0.006(3) 0.007(3) 0.008(3)
N2 0.045(3) 0.074(3) 0.104(4) 0.008(3) 0.002(3) 0.004(3)
C14 0.060(4) 0.056(3) 0.084(4) 0.010(3) 0.029(3) 0.000(3)
C4 0.043(3) 0.062(3) 0.070(4) 0.002(3) 0.010(3) -0.001(3)
C7 0.074(5) 0.065(4) 0.116(6) -0.020(4) 0.024(4) 0.020(4)
N3 0.069(3) 0.074(3) 0.062(3) 0.003(3) 0.002(3) 0.008(3)
O1 0.123(5) 0.097(4) 0.112(4) 0.036(3) 0.024(4) 0.040(4)
C10 0.091(6) 0.086(5) 0.132(7) -0.042(5) -0.001(5) 0.023(5)
C16 0.040(4) 0.078(4) 0.132(6) 0.013(4) 0.031(4) 0.001(3)
C6 0.054(4) 0.080(5) 0.139(7) -0.008(5) 0.032(4) 0.019(4)
C2 0.058(4) 0.088(5) 0.068(4) -0.009(3) 0.006(3) 0.004(4)
C15 0.054(4) 0.086(4) 0.102(5) 0.022(4) 0.040(4) 0.001(4)
C5 0.037(3) 0.086(5) 0.105(5) 0.000(4) 0.009(3) 0.005(3)
C13 0.082(5) 0.102(5) 0.106(6) 0.046(5) 0.032(4) 0.004(4)
C1 0.082(5) 0.086(5) 0.119(6) -0.017(4) 0.004(5) -0.022(4)
C18 0.068(5) 0.099(6) 0.135(7) -0.001(5) -0.021(5) -0.010(5)
C19 0.094(6) 0.114(6) 0.081(5) 0.000(5) -0.021(4) -0.005(5)
C21 0.096(6) 0.086(5) 0.102(6) 0.018(4) 0.020(5) 0.037(5)
C20 0.067(4) 0.101(5) 0.084(5) 0.014(4) 0.006(4) 0.027(4)
C17 0.049(4) 0.156(8) 0.196(10) 0.053(7) 0.038(5) 0.005(5)
C22 0.108(7) 0.111(6) 0.085(5) 0.037(5) 0.025(5) 0.011(6)
C23 0.100(6) 0.124(7) 0.055(4) 0.013(4) 0.011(4) 0.029(5)
C3 0.128(8) 0.153(8) 0.070(5) -0.011(5) -0.003(5) -0.011(6)
C24 0.112(7) 0.094(7) 0.085(7) 0.004(6) 0.028(6) 0.034(6)
C27 0.143(6) 0.145(5) 0.144(5) 0.002(2) 0.026(2) -0.002(2)
C11 0.171(5) 0.171(5) 0.173(5) -0.001(2) 0.028(2) -0.004(2)
C0AA 0.132(5) 0.136(5) 0.132(5) 0.000(2) 0.022(2) 0.003(2)
C12 0.175(5) 0.174(5) 0.173(5) -0.003(2) 0.026(2) 0.000(2)
C30 0.109(4) 0.108(4) 0.105(4) 0.001(2) 0.018(2) 0.000(2)
C25 0.163(6) 0.166(6) 0.165(6) 0.000(2) 0.025(2) -0.001(2)
C26 0.156(5) 0.159(5) 0.156(5) -0.002(2) 0.031(2) 0.001(2)
C31 0.154(11) 0.095(7) 0.115(10) -0.024(7) 0.036(9) 0.000(8)
C29 0.148(9) 0.148(9) 0.148(9) -0.001(2) 0.025(2) 0.001(2)
C31A 0.157(9) 0.156(9) 0.156(9) 0.000(2) 0.026(2) 0.000(2)
C30A 0.159(9) 0.159(9) 0.158(9) 0.000(2) 0.026(2) -0.001(2)
C24' 0.115(7) 0.115(7) 0.115(7) -0.0002(10) 0.0188(15) 0.0001(10)
C27A 0.134(7) 0.136(7) 0.136(7) -0.001(2) 0.023(2) 0.001(2)
C25A 0.135(7) 0.135(7) 0.134(7) -0.001(2) 0.022(2) 0.000(2)
C26A 0.124(7) 0.125(7) 0.124(7) 0.000(2) 0.021(2) -0.001(2)

loop_
_atom_type_symbol
_atom_type_description
_atom_type_scat_dispersion_real
_atom_type_scat_dispersion_imag
_atom_type_scat_source
C C 0.0033 0.0016 'International Tables Vol C Tables 4.2.6.8 and 6.1.1.4'
H H 0.0000 0.0000 'International Tables Vol C Tables 4.2.6.8 and 6.1.1.4'
N N 0.0061 0.0033 'International Tables Vol C Tables 4.2.6.8 and 6.1.1.4'
O O 0.0106 0.0060 'International Tables Vol C Tables 4.2.6.8 and 6.1.1.4'
Si Si 0.0817 0.0704 'International Tables Vol C Tables 4.2.6.8 and 6.1.1.4'
Y Y -2.7962 3.5667 'International Tables Vol C Tables 4.2.6.8 and 6.1.1.4'

loop_
_citation_id
_citation_doi
_citation_year
1 10.1039/D2DT02053J 2022

loop_
_geom_angle_atom_site_label_1
_geom_angle_atom_site_label_2
_geom_angle_atom_site_label_3
_geom_angle
_geom_angle_site_symmetry_1
_geom_angle_site_symmetry_3
_geom_angle_publ_flag
N1 Y1 C28 102.7(2) . . ?
N1 Y1 N3 147.22(16) . . ?
N1 Y1 C24 98.3(3) . . ?
C28 Y1 N3 101.80(19) . . ?
C28 Y1 C24 120.6(3) . . ?
N2 Y1 N1 78.94(17) . . ?
N2 Y1 C28 119.4(2) . . ?
N2 Y1 N3 70.14(18) . . ?
N2 Y1 C24 118.9(3) . . ?
N2 Y1 C24' 146.6(6) . . ?
C24 Y1 N3 87.6(3) . . ?
C24' Y1 N1 95.8(6) . . ?
C24' Y1 C28 93.9(6) . . ?
C24' Y1 N3 104.0(6) . . ?
C24 Si1 C25 107.6(6) . . ?
C27 Si1 C24 113.8(7) . . ?
C27 Si1 C25 113.9(8) . . ?
C26 Si1 C24 112.1(6) . . ?
C26 Si1 C27 103.6(8) . . ?
C26 Si1 C25 105.5(8) . . ?
C24' Si1 C27A 111.9(11) . . ?
C24' Si1 C25A 118.3(11) . . ?
C24' Si1 C26A 102.9(12) . . ?
C27A Si1 C25A 108.8(11) . . ?
C27A Si1 C26A 103.9(12) . . ?
C25A Si1 C26A 109.8(12) . . ?
C28 Si2 C30 108.5(5) . . ?
C28 Si2 C31 110.3(5) . . ?
C28 Si2 C29 107.9(10) . . ?
C28 Si2 C31A 116.6(10) . . ?
C28 Si2 C30A 117.6(11) . . ?
C0AA Si2 C28 114.1(6) . . ?
C0AA Si2 C30 111.9(7) . . ?
C0AA Si2 C31 106.6(7) . . ?
C30 Si2 C31 104.9(6) . . ?
C31A Si2 C29 95.0(12) . . ?
C30A Si2 C29 105.0(13) . . ?
C30A Si2 C31A 111.4(13) . . ?
C9 N1 Y1 119.7(3) . . ?
C14 N1 Y1 120.4(4) . . ?
C14 N1 C9 119.8(4) . . ?
Y1 C28 H28A 104.1 . . ?
Y1 C28 H28B 104.1 . . ?
Si2 C28 Y1 132.5(3) . . ?
Si2 C28 H28A 104.1 . . ?
Si2 C28 H28B 104.1 . . ?
H28A C28 H28B 105.5 . . ?
C8 C9 N1 117.7(5) . . ?
C8 C9 C4 120.1(5) . . ?
C4 C9 N1 122.0(5) . . ?
C9 C8 C10 120.9(6) . . ?
C7 C8 C9 119.3(6) . . ?
C7 C8 C10 119.7(6) . . ?
C16 N2 Y1 119.5(4) . . ?
C16 N2 C18 119.7(6) . . ?
C18 N2 Y1 118.5(5) . . ?
N1 C14 C15 123.8(6) . . ?
N1 C14 C13 120.2(5) . . ?
C15 C14 C13 116.0(5) . . ?
C9 C4 C2 122.9(5) . . ?
C5 C4 C9 118.1(6) . . ?
C5 C4 C2 118.9(6) . . ?
C8 C7 H7 119.9 . . ?
C6 C7 C8 120.2(6) . . ?
C6 C7 H7 119.9 . . ?
C19 N3 Y1 96.3(4) . . ?
C19 N3 C20 111.0(6) . . ?
C19 N3 C23 108.6(6) . . ?
C20 N3 Y1 117.0(4) . . ?
C23 N3 Y1 117.1(4) . . ?
C23 N3 C20 106.3(5) . . ?
C22 O1 C21 107.8(5) . . ?
C8 C10 H10 109.2 . . ?
C11 C10 C8 109.9(8) . . ?
C11 C10 H10 109.2 . . ?
C11 C10 C12 106.5(8) . . ?
C12 C10 C8 112.8(8) . . ?
C12 C10 H10 109.2 . . ?
N2 C16 C15 124.0(6) . . ?
N2 C16 C17 119.6(7) . . ?
C15 C16 C17 116.2(7) . . ?
C7 C6 H6 119.5 . . ?
C5 C6 C7 121.1(6) . . ?
C5 C6 H6 119.5 . . ?
C4 C2 H2 107.7 . . ?
C4 C2 C3 111.7(6) . . ?
C1 C2 C4 111.7(5) . . ?
C1 C2 H2 107.7 . . ?
C1 C2 C3 110.3(6) . . ?
C3 C2 H2 107.7 . . ?
C14 C15 H15 114.9 . . ?
C16 C15 C14 130.2(6) . . ?
C16 C15 H15 114.9 . . ?
C4 C5 H5 119.5 . . ?
C6 C5 C4 121.1(6) . . ?
C6 C5 H5 119.5 . . ?
C14 C13 H13A 109.5 . . ?
C14 C13 H13B 109.5 . . ?
C14 C13 H13C 109.5 . . ?
H13A C13 H13B 109.5 . . ?
H13A C13 H13C 109.5 . . ?
H13B C13 H13C 109.5 . . ?
C2 C1 H1A 109.5 . . ?
C2 C1 H1B 109.5 . . ?
C2 C1 H1C 109.5 . . ?
H1A C1 H1B 109.5 . . ?
H1A C1 H1C 109.5 . . ?
H1B C1 H1C 109.5 . . ?
N2 C18 H18A 110.0 . . ?
N2 C18 H18B 110.0 . . ?
N2 C18 C19 108.6(6) . . ?
H18A C18 H18B 108.3 . . ?
C19 C18 H18A 110.0 . . ?
C19 C18 H18B 110.0 . . ?
N3 C19 C18 112.5(6) . . ?
N3 C19 H19A 109.1 . . ?
N3 C19 H19B 109.1 . . ?
C18 C19 H19A 109.1 . . ?
C18 C19 H19B 109.1 . . ?
H19A C19 H19B 107.8 . . ?
O1 C21 H21A 108.9 . . ?
O1 C21 H21B 108.9 . . ?
O1 C21 C20 113.2(7) . . ?
H21A C21 H21B 107.8 . . ?
C20 C21 H21A 108.9 . . ?
C20 C21 H21B 108.9 . . ?
N3 C20 H20A 109.4 . . ?
N3 C20 H20B 109.4 . . ?
C21 C20 N3 111.1(6) . . ?
C21 C20 H20A 109.4 . . ?
C21 C20 H20B 109.4 . . ?
H20A C20 H20B 108.0 . . ?
C16 C17 H17A 109.5 . . ?
C16 C17 H17B 109.5 . . ?
C16 C17 H17C 109.5 . . ?
H17A C17 H17B 109.5 . . ?
H17A C17 H17C 109.5 . . ?
H17B C17 H17C 109.5 . . ?
O1 C22 H22A 109.0 . . ?
O1 C22 H22B 109.0 . . ?
O1 C22 C23 112.7(7) . . ?
H22A C22 H22B 107.8 . . ?
C23 C22 H22A 109.0 . . ?
C23 C22 H22B 109.0 . . ?
N3 C23 C22 110.6(6) . . ?
N3 C23 H23A 109.5 . . ?
N3 C23 H23B 109.5 . . ?
C22 C23 H23A 109.5 . . ?
C22 C23 H23B 109.5 . . ?
H23A C23 H23B 108.1 . . ?
C2 C3 H3A 109.5 . . ?
C2 C3 H3B 109.5 . . ?
C2 C3 H3C 109.5 . . ?
H3A C3 H3B 109.5 . . ?
H3A C3 H3C 109.5 . . ?
H3B C3 H3C 109.5 . . ?
Y1 C24 H24A 102.4 . . ?
Y1 C24 H24B 102.4 . . ?
Si1 C24 Y1 138.8(6) . . ?
Si1 C24 H24A 102.4 . . ?
Si1 C24 H24B 102.4 . . ?
H24A C24 H24B 104.9 . . ?
Si1 C27 H27A 109.5 . . ?
Si1 C27 H27B 109.5 . . ?
Si1 C27 H27C 109.5 . . ?
H27A C27 H27B 109.5 . . ?
H27A C27 H27C 109.5 . . ?
H27B C27 H27C 109.5 . . ?
C10 C11 H11A 109.5 . . ?
C10 C11 H11B 109.5 . . ?
C10 C11 H11C 109.5 . . ?
H11A C11 H11B 109.5 . . ?
H11A C11 H11C 109.5 . . ?
H11B C11 H11C 109.5 . . ?
Si2 C0AA H0AA 109.5 . . ?
Si2 C0AA H0AB 109.5 . . ?
Si2 C0AA H0AC 109.5 . . ?
H0AA C0AA H0AB 109.5 . . ?
H0AA C0AA H0AC 109.5 . . ?
H0AB C0AA H0AC 109.5 . . ?
C10 C12 H12A 109.5 . . ?
C10 C12 H12B 109.5 . . ?
C10 C12 H12C 109.5 . . ?
H12A C12 H12B 109.5 . . ?
H12A C12 H12C 109.5 . . ?
H12B C12 H12C 109.5 . . ?
Si2 C30 H30A 109.5 . . ?
Si2 C30 H30B 109.5 . . ?
Si2 C30 H30C 109.5 . . ?
H30A C30 H30B 109.5 . . ?
H30A C30 H30C 109.5 . . ?
H30B C30 H30C 109.5 . . ?
Si1 C25 H25A 109.5 . . ?
Si1 C25 H25B 109.5 . . ?
Si1 C25 H25C 109.5 . . ?
H25A C25 H25B 109.5 . . ?
H25A C25 H25C 109.5 . . ?
H25B C25 H25C 109.5 . . ?
Si1 C26 H26A 109.5 . . ?
Si1 C26 H26B 109.5 . . ?
Si1 C26 H26C 109.5 . . ?
H26A C26 H26B 109.5 . . ?
H26A C26 H26C 109.5 . . ?
H26B C26 H26C 109.5 . . ?
Si2 C31 H31A 109.5 . . ?
Si2 C31 H31B 109.5 . . ?
Si2 C31 H31C 109.5 . . ?
H31A C31 H31B 109.5 . . ?
H31A C31 H31C 109.5 . . ?
H31B C31 H31C 109.5 . . ?
Si2 C29 H29A 109.5 . . ?
Si2 C29 H29B 109.5 . . ?
Si2 C29 H29C 109.5 . . ?
H29A C29 H29B 109.5 . . ?
H29A C29 H29C 109.5 . . ?
H29B C29 H29C 109.5 . . ?
Si2 C31A H31D 109.5 . . ?
Si2 C31A H31E 109.5 . . ?
Si2 C31A H31F 109.5 . . ?
H31D C31A H31E 109.5 . . ?
H31D C31A H31F 109.5 . . ?
H31E C31A H31F 109.5 . . ?
Si2 C30A H30D 109.5 . . ?
Si2 C30A H30E 109.5 . . ?
Si2 C30A H30F 109.5 . . ?
H30D C30A H30E 109.5 . . ?
H30D C30A H30F 109.5 . . ?
H30E C30A H30F 109.5 . . ?
Y1 C24' H24C 99.7 . . ?
Y1 C24' H24D 99.7 . . ?
Si1 C24' Y1 148.2(13) . . ?
Si1 C24' H24C 99.7 . . ?
Si1 C24' H24D 99.7 . . ?
H24C C24' H24D 104.1 . . ?
Si1 C27A H27D 109.5 . . ?
Si1 C27A H27E 109.5 . . ?
Si1 C27A H27F 109.5 . . ?
H27D C27A H27E 109.5 . . ?
H27D C27A H27F 109.5 . . ?
H27E C27A H27F 109.5 . . ?
Si1 C25A H25D 109.5 . . ?
Si1 C25A H25E 109.5 . . ?
Si1 C25A H25F 109.5 . . ?
H25D C25A H25E 109.5 . . ?
H25D C25A H25F 109.5 . . ?
H25E C25A H25F 109.5 . . ?
Si1 C26A H26D 109.5 . . ?
Si1 C26A H26E 109.5 . . ?
Si1 C26A H26F 109.5 . . ?
H26D C26A H26E 109.5 . . ?
H26D C26A H26F 109.5 . . ?
H26E C26A H26F 109.5 . . ?

loop_
_geom_bond_atom_site_label_1
_geom_bond_atom_site_label_2
_geom_bond_distance
_geom_bond_site_symmetry_2
_geom_bond_publ_flag
Y1 N1 2.348(4) . ?
Y1 C28 2.370(6) . ?
Y1 N2 2.298(5) . ?
Y1 N3 2.599(5) . ?
Y1 C24 2.404(9) . ?
Y1 C24' 2.311(14) . ?
Si1 C24 1.868(11) . ?
Si1 C27 1.839(15) . ?
Si1 C25 1.891(17) . ?
Si1 C26 1.818(15) . ?
Si1 C24' 1.848(9) . ?
Si1 C27A 1.894(11) . ?
Si1 C25A 1.895(10) . ?
Si1 C26A 1.927(11) . ?
Si2 C28 1.827(7) . ?
Si2 C0AA 1.824(12) . ?
Si2 C30 1.870(11) . ?
Si2 C31 1.914(11) . ?
Si2 C29 1.914(11) . ?
Si2 C31A 1.910(11) . ?
Si2 C30A 1.879(11) . ?
N1 C9 1.431(6) . ?
N1 C14 1.331(7) . ?
C28 H28A 0.9700 . ?
C28 H28B 0.9700 . ?
C9 C8 1.403(8) . ?
C9 C4 1.406(8) . ?
C8 C7 1.378(9) . ?
C8 C10 1.533(10) . ?
N2 C16 1.332(9) . ?
N2 C18 1.481(9) . ?
C14 C15 1.389(8) . ?
C14 C13 1.502(9) . ?
C4 C2 1.524(8) . ?
C4 C5 1.387(8) . ?
C7 H7 0.9300 . ?
C7 C6 1.367(10) . ?
N3 C19 1.476(9) . ?
N3 C20 1.494(8) . ?
N3 C23 1.483(8) . ?
O1 C21 1.418(8) . ?
O1 C22 1.397(9) . ?
C10 H10 0.9800 . ?
C10 C11 1.518(13) . ?
C10 C12 1.529(14) . ?
C16 C15 1.366(10) . ?
C16 C17 1.525(9) . ?
C6 H6 0.9300 . ?
C6 C5 1.360(9) . ?
C2 H2 0.9800 . ?
C2 C1 1.514(9) . ?
C2 C3 1.535(10) . ?
C15 H15 0.9300 . ?
C5 H5 0.9300 . ?
C13 H13A 0.9600 . ?
C13 H13B 0.9600 . ?
C13 H13C 0.9600 . ?
C1 H1A 0.9600 . ?
C1 H1B 0.9600 . ?
C1 H1C 0.9600 . ?
C18 H18A 0.9700 . ?
C18 H18B 0.9700 . ?
C18 C19 1.497(11) . ?
C19 H19A 0.9700 . ?
C19 H19B 0.9700 . ?
C21 H21A 0.9700 . ?
C21 H21B 0.9700 . ?
C21 C20 1.473(10) . ?
C20 H20A 0.9700 . ?
C20 H20B 0.9700 . ?
C17 H17A 0.9600 . ?
C17 H17B 0.9600 . ?
C17 H17C 0.9600 . ?
C22 H22A 0.9700 . ?
C22 H22B 0.9700 . ?
C22 C23 1.486(11) . ?
C23 H23A 0.9700 . ?
C23 H23B 0.9700 . ?
C3 H3A 0.9600 . ?
C3 H3B 0.9600 . ?
C3 H3C 0.9600 . ?
C24 H24A 0.9700 . ?
C24 H24B 0.9700 . ?
C27 H27A 0.9600 . ?
C27 H27B 0.9600 . ?
C27 H27C 0.9600 . ?
C11 H11A 0.9600 . ?
C11 H11B 0.9600 . ?
C11 H11C 0.9600 . ?
C0AA H0AA 0.9600 . ?
C0AA H0AB 0.9600 . ?
C0AA H0AC 0.9600 . ?
C12 H12A 0.9600 . ?
C12 H12B 0.9600 . ?
C12 H12C 0.9600 . ?
C30 H30A 0.9600 . ?
C30 H30B 0.9600 . ?
C30 H30C 0.9600 . ?
C25 H25A 0.9600 . ?
C25 H25B 0.9600 . ?
C25 H25C 0.9600 . ?
C26 H26A 0.9600 . ?
C26 H26B 0.9600 . ?
C26 H26C 0.9600 . ?
C31 H31A 0.9600 . ?
C31 H31B 0.9600 . ?
C31 H31C 0.9600 . ?
C29 H29A 0.9600 . ?
C29 H29B 0.9600 . ?
C29 H29C 0.9600 . ?
C31A H31D 0.9600 . ?
C31A H31E 0.9600 . ?
C31A H31F 0.9600 . ?
C30A H30D 0.9600 . ?
C30A H30E 0.9600 . ?
C30A H30F 0.9600 . ?
C24' H24C 0.9700 . ?
C24' H24D 0.9700 . ?
C27A H27D 0.9600 . ?
C27A H27E 0.9600 . ?
C27A H27F 0.9600 . ?
C25A H25D 0.9600 . ?
C25A H25E 0.9600 . ?
C25A H25F 0.9600 . ?
C26A H26D 0.9600 . ?
C26A H26E 0.9600 . ?
C26A H26F 0.9600 . ?

loop_
_geom_torsion_atom_site_label_1
_geom_torsion_atom_site_label_2
_geom_torsion_atom_site_label_3
_geom_torsion_atom_site_label_4
_geom_torsion
_geom_torsion_site_symmetry_1
_geom_torsion_site_symmetry_2
_geom_torsion_site_symmetry_3
_geom_torsion_site_symmetry_4
_geom_torsion_publ_flag
Y1 N1 C9 C8 88.1(5) . . . . ?
Y1 N1 C9 C4 -87.2(6) . . . . ?
Y1 N1 C14 C15 -19.4(8) . . . . ?
Y1 N1 C14 C13 163.6(5) . . . . ?
Y1 N2 C16 C15 32.0(9) . . . . ?
Y1 N2 C16 C17 -152.3(6) . . . . ?
Y1 N2 C18 C19 -9.1(8) . . . . ?
Y1 N3 C19 C18 -62.4(6) . . . . ?
Y1 N3 C20 C21 -78.4(6) . . . . ?
Y1 N3 C23 C22 77.5(7) . . . . ?
N1 C9 C8 C7 -175.4(6) . . . . ?
N1 C9 C8 C10 7.0(9) . . . . ?
N1 C9 C4 C2 -5.8(8) . . . . ?
N1 C9 C4 C5 175.2(5) . . . . ?
N1 C14 C15 C16 -18.9(12) . . . . ?
C9 N1 C14 C15 164.1(6) . . . . ?
C9 N1 C14 C13 -12.9(9) . . . . ?
C9 C8 C7 C6 0.8(11) . . . . ?
C9 C8 C10 C11 99.9(8) . . . . ?
C9 C8 C10 C12 -141.4(8) . . . . ?
C9 C4 C2 C1 119.6(6) . . . . ?
C9 C4 C2 C3 -116.4(7) . . . . ?
C9 C4 C5 C6 -0.8(10) . . . . ?
C8 C9 C4 C2 179.0(6) . . . . ?
C8 C9 C4 C5 0.0(8) . . . . ?
C8 C7 C6 C5 -1.7(12) . . . . ?
N2 C16 C15 C14 12.0(13) . . . . ?
N2 C18 C19 N3 53.6(9) . . . . ?
C14 N1 C9 C8 -95.4(7) . . . . ?
C14 N1 C9 C4 89.3(7) . . . . ?
C4 C9 C8 C7 0.0(9) . . . . ?
C4 C9 C8 C10 -177.6(6) . . . . ?
C7 C8 C10 C11 -77.7(10) . . . . ?
C7 C8 C10 C12 41.1(11) . . . . ?
C7 C6 C5 C4 1.7(11) . . . . ?
O1 C21 C20 N3 -58.4(8) . . . . ?
O1 C22 C23 N3 61.2(8) . . . . ?
C10 C8 C7 C6 178.5(7) . . . . ?
C16 N2 C18 C19 -171.8(6) . . . . ?
C2 C4 C5 C6 -179.8(6) . . . . ?
C5 C4 C2 C1 -61.4(8) . . . . ?
C5 C4 C2 C3 62.6(8) . . . . ?
C13 C14 C15 C16 158.2(8) . . . . ?
C18 N2 C16 C15 -165.4(7) . . . . ?
C18 N2 C16 C17 10.3(10) . . . . ?
C19 N3 C20 C21 172.5(6) . . . . ?
C19 N3 C23 C22 -174.9(6) . . . . ?
C21 O1 C22 C23 -59.6(8) . . . . ?
C20 N3 C19 C18 59.7(8) . . . . ?
C20 N3 C23 C22 -55.4(8) . . . . ?
C17 C16 C15 C14 -163.8(8) . . . . ?
C22 O1 C21 C20 58.5(8) . . . . ?
C23 N3 C19 C18 176.2(6) . . . . ?
C23 N3 C20 C21 54.5(7) . . . . ?
C27 Si1 C24 Y1 67.0(11) . . . . ?
C0AA Si2 C28 Y1 50.1(8) . . . . ?
C30 Si2 C28 Y1 -75.5(6) . . . . ?
C25 Si1 C24 Y1 -60.3(11) . . . . ?
C26 Si1 C24 Y1 -175.9(9) . . . . ?
C31 Si2 C28 Y1 170.0(6) . . . . ?
C29 Si2 C28 Y1 11.7(11) . . . . ?
C31A Si2 C28 Y1 117.0(12) . . . . ?
C30A Si2 C28 Y1 -106.7(13) . . . . ?
C27A Si1 C24' Y1 160(2) . . . . ?
C25A Si1 C24' Y1 32(3) . . . . ?
C26A Si1 C24' Y1 -89(3) . . . . ?
